data_7059076
loop_
_publ_author_name
'I., Mantasha'
'Shahid, M.'
'Kumar, Manjeet'
'Ansari, Azaj'
'Akhtar, Muhammad Nadeem'
'AlDamen, Murad A.'
'Song, You'
'Ahmad, Musheer'
'Khan, Ishaat M.'

_publ_section_title
;
 Exploring solvent dependent catecholase activity in transition metal
 complexes: an experimental and theoretical approach
;
_journal_issue 4
_journal_name_full 'New Journal of Chemistry'
_journal_page_first 1371
_journal_page_last 1388
_journal_paper_doi 10.1039/C9NJ04374H
_journal_volume 44
_journal_year 2020
_chemical_formula_sum 'C14 H14 N4 Ni O2 S2'
_chemical_formula_weight 393.12
_space_group_crystal_system monoclinic
_space_group_IT_number 13
_space_group_name_Hall '-P 2yac'
_space_group_name_H-M_alt 'P 1 2/n 1'
_atom_sites_solution_hydrogens mixed
_audit_creation_method SHELXL-2016/6
_audit_update_record
;
2018-05-09 deposited with the CCDC.	2019-11-20 downloaded from the CCDC.
;
_cell_angle_alpha 90
_cell_angle_beta 103.8380(10)
_cell_angle_gamma 90
_cell_formula_units_Z 4
_cell_length_a 14.0162(6)
_cell_length_b 8.1198(4)
_cell_length_c 14.9569(7)
_cell_measurement_temperature 100(2)
_cell_volume 1652.82(13)
_computing_structure_refinement 'SHELXL-2016/6 (Sheldrick, 2016)'
_diffrn_ambient_temperature 100(2)
_diffrn_measured_fraction_theta_full 0.997
_diffrn_measured_fraction_theta_max 0.997
_diffrn_radiation_type MoK\a
_diffrn_radiation_wavelength 0.71073
_diffrn_reflns_av_R_equivalents 0.0386
_diffrn_reflns_av_unetI/netI 0.0252
_diffrn_reflns_Laue_measured_fraction_full 0.997
_diffrn_reflns_Laue_measured_fraction_max 0.997
_diffrn_reflns_limit_h_max 16
_diffrn_reflns_limit_h_min -16
_diffrn_reflns_limit_k_max 9
_diffrn_reflns_limit_k_min -9
_diffrn_reflns_limit_l_max 17
_diffrn_reflns_limit_l_min -17
_diffrn_reflns_number 19143
_diffrn_reflns_point_group_measured_fraction_full 0.997
_diffrn_reflns_point_group_measured_fraction_max 0.997
_diffrn_reflns_theta_full 24.994
_diffrn_reflns_theta_max 24.994
_diffrn_reflns_theta_min 2.283
_exptl_absorpt_coefficient_mu 1.439
_exptl_crystal_density_diffrn 1.580
_exptl_crystal_F_000 808
_exptl_crystal_size_max 0.250
_exptl_crystal_size_mid 0.190
_exptl_crystal_size_min 0.140
_refine_diff_density_max 0.403
_refine_diff_density_min -0.259
_refine_diff_density_rms 0.055
_refine_ls_extinction_method none
_refine_ls_goodness_of_fit_ref 1.118
_refine_ls_hydrogen_treatment mixed
_refine_ls_matrix_type full
_refine_ls_number_parameters 224
_refine_ls_number_reflns 2914
_refine_ls_number_restraints 6
_refine_ls_restrained_S_all 1.132
_refine_ls_R_factor_all 0.0362
_refine_ls_R_factor_gt 0.0281
_refine_ls_shift/su_max 0.001
_refine_ls_shift/su_mean 0.000
_refine_ls_structure_factor_coef Fsqd
_refine_ls_weighting_details 'w=1/[\s^2^(Fo^2^)+(0.0153P)^2^+1.5055P] where P=(Fo^2^+2Fc^2^)/3'
_refine_ls_weighting_scheme calc
_refine_ls_wR_factor_gt 0.0574
_refine_ls_wR_factor_ref 0.0608
_reflns_Friedel_coverage 0.000
_reflns_number_gt 2522
_reflns_number_total 2914
_reflns_threshold_expression 'I > 2\s(I)'
_cod_data_source_file c9nj04374h2.cif
_cod_data_source_block shelx
_cod_depositor_comments
;Adding full bibliography for 7059074--7059077.cif.

 Adding full bibliography for 7059074--7059077.cif.
;
_cod_original_sg_symbol_H-M 'P 2/n'
_cod_database_code 7059076
_shelx_shelxl_version_number 2016/6
_shelx_space_group_comment
;
The symmetry employed for this shelxl refinement is uniquely defined
by the following loop, which should always be used as a source of
symmetry information in preference to the above space-group names.
They are only intended as comments.
;
_shelx_estimated_absorpt_t_min 0.715
_shelx_estimated_absorpt_t_max 0.824

loop_
_space_group_symop_operation_xyz
'x, y, z'
'-x+1/2, y, -z+1/2'
'-x, -y, -z'
'x-1/2, -y, z-1/2'

loop_
_atom_site_label
_atom_site_type_symbol
_atom_site_fract_x
_atom_site_fract_y
_atom_site_fract_z
_atom_site_U_iso_or_equiv
_atom_site_adp_type
_atom_site_occupancy
_atom_site_site_symmetry_order
_atom_site_calc_flag
_atom_site_refinement_flags_posn
_atom_site_refinement_flags_adp
_atom_site_refinement_flags_occupancy
C1 C -0.10139(16) 0.1503(3) 0.39113(16) 0.0221(5) Uani 1 1 d D . .
H1A H -0.089243 0.078734 0.446274 0.027 Uiso 1 1 calc R U .
H1B H -0.076060 0.261755 0.410615 0.027 Uiso 1 1 calc R U .
C2 C -0.04926(16) 0.0823(3) 0.32251(16) 0.0192(5) Uani 1 1 d . . .
C3 C 0.05058(16) 0.1046(3) 0.33313(17) 0.0250(6) Uani 1 1 d . . .
H3 H 0.087624 0.165279 0.384026 0.030 Uiso 1 1 calc R U .
C4 C 0.09585(17) 0.0383(3) 0.26930(18) 0.0284(6) Uani 1 1 d . . .
H4 H 0.164354 0.053010 0.275420 0.034 Uiso 1 1 calc R U .
C5 C 0.04013(17) -0.0503(3) 0.19598(17) 0.0253(6) Uani 1 1 d . . .
H5 H 0.069495 -0.096738 0.150743 0.030 Uiso 1 1 calc R U .
C6 C -0.05872(16) -0.0696(3) 0.19019(16) 0.0188(5) Uani 1 1 d . . .
H6 H -0.096671 -0.132411 0.140716 0.023 Uiso 1 1 calc R U .
C7 C -0.20174(15) -0.2961(3) 0.41091(15) 0.0153(5) Uani 1 1 d . . .
C8 C 0.11953(16) 0.3394(3) 0.09589(15) 0.0201(5) Uani 1 1 d D . .
H8A H 0.097972 0.227441 0.073725 0.024 Uiso 1 1 calc R U .
H8B H 0.113478 0.412027 0.041646 0.024 Uiso 1 1 calc R U .
C9 C 0.05588(16) 0.4029(3) 0.15581(15) 0.0175(5) Uani 1 1 d . . .
C10 C -0.04450(16) 0.3732(3) 0.13482(17) 0.0233(6) Uani 1 1 d . . .
H10 H -0.074479 0.310054 0.082120 0.028 Uiso 1 1 calc R U .
C11 C -0.10044(17) 0.4364(3) 0.19132(18) 0.0273(6) Uani 1 1 d . . .
H11 H -0.169280 0.417427 0.178015 0.033 Uiso 1 1 calc R U .
C12 C -0.05478(17) 0.5276(3) 0.26735(18) 0.0260(6) Uani 1 1 d . . .
H12 H -0.091561 0.571949 0.307414 0.031 Uiso 1 1 calc R U .
C13 C 0.04530(16) 0.5533(3) 0.28421(16) 0.0194(5) Uani 1 1 d . . .
H13 H 0.076373 0.617129 0.336258 0.023 Uiso 1 1 calc R U .
C14 C 0.22653(15) 0.7944(3) 0.09423(15) 0.0146(5) Uani 1 1 d . . .
N1 N -0.10381(13) -0.0036(2) 0.25122(12) 0.0152(4) Uani 1 1 d . . .
N2 N -0.27789(13) -0.1992(2) 0.14684(13) 0.0185(4) Uani 1 1 d . . .
N3 N 0.10045(13) 0.4919(2) 0.23027(12) 0.0143(4) Uani 1 1 d . . .
N4 N 0.23690(13) 0.6912(2) 0.14895(13) 0.0160(4) Uani 1 1 d . . .
O1 O -0.20510(10) 0.1584(2) 0.34987(10) 0.0170(3) Uani 1 1 d D . .
O2 O 0.22016(11) 0.33488(19) 0.14782(10) 0.0171(3) Uani 1 1 d D . .
Ni1 Ni -0.250000 -0.02977(5) 0.250000 0.01174(11) Uani 1 2 d DS T P
Ni2 Ni 0.250000 0.52131(5) 0.250000 0.01127(11) Uani 1 2 d DS T P
S1 S -0.17285(16) -0.4384(3) 0.49135(16) 0.0231(3) Uani 0.9 1 d . . P
S2 S -0.28974(5) 0.05508(8) 0.51866(4) 0.02222(15) Uani 1 1 d . . .
S1A S -0.160(2) -0.420(4) 0.489(2) 0.072(10) Uani 0.1 1 d . . P
H1 H -0.2324(14) 0.178(4) 0.3966(13) 0.108 Uiso 1 1 d D U .
H2 H 0.2550(13) 0.319(4) 0.1063(14) 0.108 Uiso 1 1 d D U .

loop_
_atom_site_aniso_label
_atom_site_aniso_U_11
_atom_site_aniso_U_22
_atom_site_aniso_U_33
_atom_site_aniso_U_23
_atom_site_aniso_U_13
_atom_site_aniso_U_12
C1 0.0175(12) 0.0263(14) 0.0220(13) -0.0018(11) 0.0035(10) -0.0028(10)
C2 0.0195(11) 0.0181(12) 0.0193(12) 0.0059(10) 0.0034(10) 0.0000(10)
C3 0.0169(12) 0.0272(14) 0.0286(14) 0.0077(12) 0.0006(10) -0.0020(10)
C4 0.0156(12) 0.0289(15) 0.0405(16) 0.0139(13) 0.0065(11) 0.0034(11)
C5 0.0237(12) 0.0252(14) 0.0321(15) 0.0100(12) 0.0171(11) 0.0093(11)
C6 0.0218(12) 0.0175(12) 0.0189(12) 0.0048(10) 0.0087(10) 0.0039(10)
C7 0.0157(11) 0.0179(12) 0.0138(12) -0.0045(11) 0.0067(9) 0.0012(9)
C8 0.0193(12) 0.0234(13) 0.0160(12) -0.0016(10) 0.0009(10) -0.0022(10)
C9 0.0187(11) 0.0152(12) 0.0171(12) 0.0044(10) 0.0017(9) 0.0015(9)
C10 0.0188(12) 0.0211(13) 0.0261(14) 0.0045(11) -0.0020(10) -0.0014(10)
C11 0.0149(11) 0.0227(14) 0.0437(16) 0.0102(12) 0.0056(11) 0.0005(10)
C12 0.0228(12) 0.0218(13) 0.0373(16) 0.0065(12) 0.0149(11) 0.0041(11)
C13 0.0220(12) 0.0152(12) 0.0221(13) 0.0030(10) 0.0075(10) 0.0032(10)
C14 0.0123(11) 0.0180(12) 0.0149(12) -0.0037(10) 0.0059(9) 0.0016(9)
N1 0.0144(9) 0.0154(10) 0.0162(10) 0.0026(8) 0.0046(8) 0.0027(8)
N2 0.0225(10) 0.0172(11) 0.0179(10) -0.0005(9) 0.0091(8) -0.0013(9)
N3 0.0155(9) 0.0126(10) 0.0152(10) 0.0024(8) 0.0044(8) 0.0012(8)
N4 0.0178(10) 0.0156(10) 0.0154(10) 0.0007(9) 0.0057(8) 0.0015(8)
O1 0.0147(8) 0.0208(9) 0.0157(8) -0.0028(7) 0.0038(6) 0.0002(7)
O2 0.0166(8) 0.0181(9) 0.0161(8) -0.0037(7) 0.0032(6) 0.0005(7)
Ni1 0.01148(19) 0.0134(2) 0.0114(2) 0.000 0.00485(15) 0.000
Ni2 0.0117(2) 0.0121(2) 0.0106(2) 0.000 0.00379(15) 0.000
S1 0.0366(5) 0.0202(6) 0.0141(7) 0.0065(5) 0.0094(5) 0.0109(5)
S2 0.0335(3) 0.0189(3) 0.0160(3) -0.0048(3) 0.0094(2) -0.0050(3)
S1A 0.13(2) 0.057(14) 0.044(11) 0.013(9) 0.044(11) 0.003(11)

loop_
_atom_type_symbol
_atom_type_description
_atom_type_scat_dispersion_real
_atom_type_scat_dispersion_imag
_atom_type_scat_source
C C 0.0033 0.0016 'International Tables Vol C Tables 4.2.6.8 and 6.1.1.4'
H H 0.0000 0.0000 'International Tables Vol C Tables 4.2.6.8 and 6.1.1.4'
N N 0.0061 0.0033 'International Tables Vol C Tables 4.2.6.8 and 6.1.1.4'
O O 0.0106 0.0060 'International Tables Vol C Tables 4.2.6.8 and 6.1.1.4'
Ni Ni 0.3393 1.1124 'International Tables Vol C Tables 4.2.6.8 and 6.1.1.4'
S S 0.1246 0.1234 'International Tables Vol C Tables 4.2.6.8 and 6.1.1.4'

loop_
_geom_angle_atom_site_label_1
_geom_angle_atom_site_label_2
_geom_angle_atom_site_label_3
_geom_angle
_geom_angle_site_symmetry_1
_geom_angle_site_symmetry_3
O1 C1 C2 109.33(18) . .
O1 C1 H1A 109.8 . .
C2 C1 H1A 109.8 . .
O1 C1 H1B 109.8 . .
C2 C1 H1B 109.8 . .
H1A C1 H1B 108.3 . .
N1 C2 C3 121.7(2) . .
N1 C2 C1 117.04(19) . .
C3 C2 C1 121.2(2) . .
C4 C3 C2 119.4(2) . .
C4 C3 H3 120.3 . .
C2 C3 H3 120.3 . .
C3 C4 C5 119.1(2) . .
C3 C4 H4 120.5 . .
C5 C4 H4 120.5 . .
C6 C5 C4 118.5(2) . .
C6 C5 H5 120.8 . .
C4 C5 H5 120.8 . .
N1 C6 C5 122.9(2) . .
N1 C6 H6 118.5 . .
C5 C6 H6 118.5 . .
N2 C7 S1A 172.6(12) 2_455 .
N2 C7 S1 178.5(2) 2_455 .
S1A C7 S1 7.7(13) . .
O2 C8 C9 109.44(18) . .
O2 C8 H8A 109.8 . .
C9 C8 H8A 109.8 . .
O2 C8 H8B 109.8 . .
C9 C8 H8B 109.8 . .
H8A C8 H8B 108.2 . .
N3 C9 C10 121.6(2) . .
N3 C9 C8 116.96(19) . .
C10 C9 C8 121.4(2) . .
C11 C10 C9 119.3(2) . .
C11 C10 H10 120.3 . .
C9 C10 H10 120.3 . .
C12 C11 C10 119.0(2) . .
C12 C11 H11 120.5 . .
C10 C11 H11 120.5 . .
C11 C12 C13 118.9(2) . .
C11 C12 H12 120.6 . .
C13 C12 H12 120.6 . .
N3 C13 C12 122.8(2) . .
N3 C13 H13 118.6 . .
C12 C13 H13 118.6 . .
N4 C14 S2 178.1(2) . 4_665
C6 N1 C2 118.35(19) . .
C6 N1 Ni1 125.74(15) . .
C2 N1 Ni1 115.85(15) . .
C7 N2 Ni1 176.63(18) 2_455 .
C13 N3 C9 118.44(19) . .
C13 N3 Ni2 125.78(15) . .
C9 N3 Ni2 115.78(14) . .
C14 N4 Ni2 175.85(18) . .
C1 O1 Ni1 111.58(13) . .
C1 O1 H1 104.6(15) . .
Ni1 O1 H1 124.9(16) . .
C8 O2 Ni2 111.69(13) . .
C8 O2 H2 105.0(15) . .
Ni2 O2 H2 124.1(16) . .
N2 Ni1 N2 94.88(11) . 2_455
N2 Ni1 N1 94.99(7) . .
N2 Ni1 N1 93.03(7) 2_455 .
N2 Ni1 N1 93.03(7) . 2_455
N2 Ni1 N1 94.99(7) 2_455 2_455
N1 Ni1 N1 168.14(10) . 2_455
N2 Ni1 O1 172.20(7) . .
N2 Ni1 O1 88.98(7) 2_455 .
N1 Ni1 O1 78.02(6) . .
N1 Ni1 O1 93.38(6) 2_455 .
N2 Ni1 O1 88.98(7) . 2_455
N2 Ni1 O1 172.20(7) 2_455 2_455
N1 Ni1 O1 93.38(6) . 2_455
N1 Ni1 O1 78.02(6) 2_455 2_455
O1 Ni1 O1 88.00(9) . 2_455
N4 Ni2 N4 93.95(11) 2 .
N4 Ni2 N3 95.37(7) 2 .
N4 Ni2 N3 93.70(7) . .
N4 Ni2 N3 93.70(7) 2 2
N4 Ni2 N3 95.37(7) . 2
N3 Ni2 N3 166.69(10) . 2
N4 Ni2 O2 88.94(7) 2 2
N4 Ni2 O2 173.12(6) . 2
N3 Ni2 O2 92.24(6) . 2
N3 Ni2 O2 78.20(6) 2 2
N4 Ni2 O2 173.12(6) 2 .
N4 Ni2 O2 88.94(7) . .
N3 Ni2 O2 78.20(6) . .
N3 Ni2 O2 92.24(6) 2 .
O2 Ni2 O2 88.89(9) 2 .

loop_
_geom_bond_atom_site_label_1
_geom_bond_atom_site_label_2
_geom_bond_distance
_geom_bond_site_symmetry_2
C1 O1 1.438(3) .
C1 C2 1.500(3) .
C1 H1A 0.9900 .
C1 H1B 0.9900 .
C2 N1 1.348(3) .
C2 C3 1.382(3) .
C3 C4 1.376(4) .
C3 H3 0.9500 .
C4 C5 1.386(4) .
C4 H4 0.9500 .
C5 C6 1.376(3) .
C5 H5 0.9500 .
C6 N1 1.340(3) .
C6 H6 0.9500 .
C7 N2 1.153(3) 2_455
C7 S1A 1.55(3) .
C7 S1 1.647(3) .
C8 O2 1.439(3) .
C8 C9 1.499(3) .
C8 H8A 0.9900 .
C8 H8B 0.9900 .
C9 N3 1.349(3) .
C9 C10 1.387(3) .
C10 C11 1.382(3) .
C10 H10 0.9500 .
C11 C12 1.379(4) .
C11 H11 0.9500 .
C12 C13 1.380(3) .
C12 H12 0.9500 .
C13 N3 1.340(3) .
C13 H13 0.9500 .
C14 N4 1.156(3) .
C14 S2 1.643(2) 4_665
N1 Ni1 2.0558(17) .
N2 Ni1 2.034(2) .
N3 Ni2 2.0595(17) .
N4 Ni2 2.0220(19) .
O1 Ni1 2.1243(16) .
O1 H1 0.888(9) .
O2 Ni2 2.1204(15) .
O2 H2 0.887(9) .

loop_
_geom_torsion_atom_site_label_1
_geom_torsion_atom_site_label_2
_geom_torsion_atom_site_label_3
_geom_torsion_atom_site_label_4
_geom_torsion
O1 C1 C2 N1 -20.0(3)
O1 C1 C2 C3 161.1(2)
N1 C2 C3 C4 0.2(4)
C1 C2 C3 C4 179.1(2)
C2 C3 C4 C5 -0.3(4)
C3 C4 C5 C6 -0.5(4)
C4 C5 C6 N1 1.4(4)
O2 C8 C9 N3 21.2(3)
O2 C8 C9 C10 -159.6(2)
N3 C9 C10 C11 0.1(4)
C8 C9 C10 C11 -179.0(2)
C9 C10 C11 C12 0.0(4)
C10 C11 C12 C13 0.3(4)
C11 C12 C13 N3 -0.7(4)
C5 C6 N1 C2 -1.5(3)
C5 C6 N1 Ni1 -178.54(17)
C3 C2 N1 C6 0.7(3)
C1 C2 N1 C6 -178.2(2)
C3 C2 N1 Ni1 177.98(18)
C1 C2 N1 Ni1 -0.9(3)
C12 C13 N3 C9 0.8(3)
C12 C13 N3 Ni2 -179.44(17)
C10 C9 N3 C13 -0.5(3)
C8 C9 N3 C13 178.7(2)
C10 C9 N3 Ni2 179.70(17)
C8 C9 N3 Ni2 -1.1(3)
C2 C1 O1 Ni1 30.4(2)
C9 C8 O2 Ni2 -30.3(2)
